data_4087610
loop_
_publ_author_name
'Novikov, Roman A.'
'Potapov, Konstantin V.'
'Chistikov, Daniil N.'
'Tarasova, Anna V.'
'Grigoriev, Michail S.'
'Timofeev, Vladimir P.'
'Tomilov, Yury V.'

_publ_section_title
;
 Synthesis and Structures of Cyclopropanedicarboxylate Gallium Complexes
;
_journal_issue 17
_journal_name_full Organometallics
_journal_page_first 4238
_journal_paper_doi 10.1021/acs.organomet.5b00399
_journal_volume 34
_journal_year 2015
_chemical_formula_moiety 'C14 H20 Br8 Ga4 O10, C H2 Cl2'
_chemical_formula_sum 'C15 H22 Br8 Cl2 Ga4 O10'
_chemical_formula_weight 1351.38
_space_group_crystal_system monoclinic
_space_group_IT_number 15
_space_group_name_Hall '-C 2yc'
_space_group_name_H-M_alt 'C 1 2/c 1'
_atom_sites_solution_hydrogens geom
_audit_creation_method SHELXL-2014
_cell_angle_alpha 90
_cell_angle_beta 104.382(2)
_cell_angle_gamma 90
_cell_formula_units_Z 4
_cell_length_a 15.6176(13)
_cell_length_b 13.6696(9)
_cell_length_c 17.6101(14)
_cell_measurement_reflns_used 1844
_cell_measurement_temperature 100(2)
_cell_measurement_theta_max 22.95
_cell_measurement_theta_min 2.85
_cell_volume 3641.7(5)
_computing_cell_refinement 'SAINT-Plus (Bruker, 1998)'
_computing_data_collection 'APEX2 (Bruker, 2010)'
_computing_data_reduction 'SAINT-Plus (Bruker, 1998)'
_computing_molecular_graphics 'SHELXTL97 (Sheldrick, 2008)'
_computing_publication_material 'SHELXTL97 (Sheldrick, 2008)'
_computing_structure_refinement 'SHELXL-2014 (Sheldrick, 2015)'
_computing_structure_solution 'SHELXS97 (Sheldrick, 2008)'
_diffrn_ambient_temperature 100(2)
_diffrn_measured_fraction_theta_max 0.990
_diffrn_measurement_device_type 'Bruker KAPPA APEX II area-detector diffractometer'
_diffrn_measurement_method '\w- and \f-scans'
_diffrn_radiation_monochromator graphite
_diffrn_radiation_source 'fine-focus sealed tube'
_diffrn_radiation_type MoK\a
_diffrn_radiation_wavelength 0.71073
_diffrn_reflns_av_R_equivalents 0.0642
_diffrn_reflns_av_unetI/netI 0.0773
_diffrn_reflns_Laue_measured_fraction_max 0.990
_diffrn_reflns_limit_h_max 18
_diffrn_reflns_limit_h_min -18
_diffrn_reflns_limit_k_max 16
_diffrn_reflns_limit_k_min -11
_diffrn_reflns_limit_l_max 20
_diffrn_reflns_limit_l_min -20
_diffrn_reflns_number 11362
_diffrn_reflns_point_group_measured_fraction_max 0.990
_diffrn_reflns_theta_max 24.997
_diffrn_reflns_theta_min 4.193
_diffrn_standards_number 0
_exptl_absorpt_coefficient_mu 11.892
_exptl_absorpt_correction_T_max 0.745
_exptl_absorpt_correction_T_min 0.252
_exptl_absorpt_correction_type multi-scan
_exptl_absorpt_process_details 'SADABS (Bruker, 2008)'
_exptl_crystal_colour colourless
_exptl_crystal_density_diffrn 2.465
_exptl_crystal_description fragment
_exptl_crystal_F_000 2520
_exptl_crystal_size_max 0.360
_exptl_crystal_size_mid 0.200
_exptl_crystal_size_min 0.200
_refine_diff_density_max 1.184
_refine_diff_density_min -1.159
_refine_diff_density_rms 0.169
_refine_ls_extinction_method none
_refine_ls_goodness_of_fit_ref 1.000
_refine_ls_hydrogen_treatment constr
_refine_ls_matrix_type full
_refine_ls_number_parameters 187
_refine_ls_number_reflns 3183
_refine_ls_number_restraints 0
_refine_ls_restrained_S_all 1.000
_refine_ls_R_factor_all 0.0857
_refine_ls_R_factor_gt 0.0423
_refine_ls_shift/su_max 0.000
_refine_ls_shift/su_mean 0.000
_refine_ls_structure_factor_coef Fsqd
_refine_ls_weighting_details 'w=1/[\s^2^(Fo^2^)+(0.0281P)^2^+8.3901P] where P=(Fo^2^+2Fc^2^)/3'
_refine_ls_weighting_scheme calc
_refine_ls_wR_factor_gt 0.0716
_refine_ls_wR_factor_ref 0.0822
_reflns_Friedel_coverage 0.000
_reflns_number_gt 2142
_reflns_number_total 3183
_reflns_threshold_expression 'I > 2\s(I)'
_cod_data_source_file om5b00399_si_006.cif
_cod_data_source_block T82
_cod_original_sg_symbol_H-M 'C 2/c'
_cod_database_code 4087610
_shelx_space_group_comment
;
The symmetry employed for this shelxl refinement is uniquely defined
by the following loop, which should always be used as a source of
symmetry information in preference to the above space-group names.
They are only intended as comments.
;
_shelx_estimated_absorpt_t_min 0.100
_shelx_estimated_absorpt_t_max 0.200
_shelxl_version_number 2014-3

loop_
_space_group_symop_operation_xyz
'x, y, z'
'-x, y, -z+1/2'
'x+1/2, y+1/2, z'
'-x+1/2, y+1/2, -z+1/2'
'-x, -y, -z'
'x, -y, z-1/2'
'-x+1/2, -y+1/2, -z'
'x+1/2, -y+1/2, z-1/2'

loop_
_atom_site_label
_atom_site_type_symbol
_atom_site_fract_x
_atom_site_fract_y
_atom_site_fract_z
_atom_site_U_iso_or_equiv
_atom_site_adp_type
_atom_site_occupancy
_atom_site_site_symmetry_order
_atom_site_calc_flag
_atom_site_refinement_flags_posn
_atom_site_refinement_flags_adp
_atom_site_refinement_flags_occupancy
Ga1 Ga 0.5000 0.34438(7) 0.2500 0.0128(3) Uani 1 2 d S T P
Ga2 Ga 0.5000 0.55013(8) 0.2500 0.0194(3) Uani 1 2 d S T P
Ga3 Ga 0.31023(5) 0.45374(6) 0.14428(5) 0.0191(2) Uani 1 1 d . . .
Br1 Br 0.45916(6) 0.63510(7) 0.34726(5) 0.0472(3) Uani 1 1 d . . .
Br2 Br 0.32241(5) 0.38642(6) 0.02626(5) 0.0282(2) Uani 1 1 d . . .
Br3 Br 0.21223(5) 0.36577(5) 0.19695(5) 0.0301(2) Uani 1 1 d . . .
Br4 Br 0.26838(5) 0.61742(5) 0.13166(5) 0.0294(2) Uani 1 1 d . . .
Cl1 Cl 0.0000 0.4632(2) 0.2500 0.0447(8) Uani 1 2 d S T P
Cl2 Cl 0.1149(3) 0.3729(3) 0.3945(3) 0.0365(11) Uani 0.5 1 d . . P
O1 O 0.4212(3) 0.4490(3) 0.2101(3) 0.0150(11) Uani 1 1 d . . .
O2 O 0.4167(3) 0.2382(3) 0.2020(3) 0.0138(11) Uani 1 1 d . . .
O3 O 0.5502(3) 0.3329(3) 0.1576(3) 0.0152(11) Uani 1 1 d . . .
O4 O 0.3583(3) 0.1121(3) 0.1294(3) 0.0241(13) Uani 1 1 d . . .
O5 O 0.5781(3) 0.2810(3) 0.0477(3) 0.0248(13) Uani 1 1 d . . .
C1 C 0.4151(5) 0.1840(5) 0.1459(4) 0.0158(17) Uani 1 1 d . . .
C2 C 0.5362(5) 0.2736(5) 0.1031(4) 0.0159(17) Uani 1 1 d . . .
C3 C 0.2971(5) 0.0987(5) 0.1790(5) 0.028(2) Uani 1 1 d . . .
H3A H 0.2586 0.0427 0.1601 0.042 Uiso 1 1 calc R U .
H3B H 0.3306 0.0866 0.2331 0.042 Uiso 1 1 calc R U .
H3C H 0.2611 0.1577 0.1772 0.042 Uiso 1 1 calc R U .
C4 C 0.6414(6) 0.3602(5) 0.0534(5) 0.040(2) Uani 1 1 d . . .
H4A H 0.6680 0.3575 0.0086 0.059 Uiso 1 1 calc R U .
H4B H 0.6112 0.4230 0.0535 0.059 Uiso 1 1 calc R U .
H4C H 0.6878 0.3534 0.1022 0.059 Uiso 1 1 calc R U .
C5 C 0.4740(5) 0.1914(5) 0.0929(4) 0.0170(17) Uani 1 1 d . . .
C6 C 0.5078(6) 0.0939(5) 0.0645(5) 0.032(2) Uani 1 1 d . . .
H6A H 0.5681 0.0934 0.0560 0.038 Uiso 1 1 calc R U .
H6B H 0.4896 0.0319 0.0849 0.038 Uiso 1 1 calc R U .
C7 C 0.4395(6) 0.1504(6) 0.0091(5) 0.036(2) Uani 1 1 d . . .
H7A H 0.3788 0.1233 -0.0051 0.043 Uiso 1 1 calc R U .
H7B H 0.4572 0.1848 -0.0340 0.043 Uiso 1 1 calc R U .
C8 C 0.0407(12) 0.3547(11) 0.3025(10) 0.043(5) Uani 0.5 1 d . . P
H8A H -0.0103 0.3165 0.3102 0.051 Uiso 0.5 1 calc R U P
H8B H 0.0705 0.3148 0.2697 0.051 Uiso 0.5 1 calc R U P

loop_
_atom_site_aniso_label
_atom_site_aniso_U_11
_atom_site_aniso_U_22
_atom_site_aniso_U_33
_atom_site_aniso_U_23
_atom_site_aniso_U_13
_atom_site_aniso_U_12
Ga1 0.0139(6) 0.0135(5) 0.0123(6) 0.000 0.0057(5) 0.000
Ga2 0.0230(7) 0.0142(6) 0.0207(7) 0.000 0.0046(6) 0.000
Ga3 0.0162(5) 0.0226(4) 0.0198(5) 0.0029(4) 0.0068(4) 0.0025(4)
Br1 0.0412(6) 0.0514(6) 0.0447(6) -0.0280(5) 0.0024(5) 0.0206(5)
Br2 0.0278(5) 0.0373(5) 0.0186(4) -0.0018(4) 0.0043(4) 0.0035(4)
Br3 0.0223(5) 0.0316(5) 0.0406(5) 0.0026(4) 0.0159(4) -0.0027(4)
Br4 0.0314(5) 0.0278(4) 0.0336(5) 0.0115(4) 0.0165(4) 0.0134(4)
Cl1 0.038(2) 0.052(2) 0.046(2) 0.000 0.0132(17) 0.000
Cl2 0.043(3) 0.024(2) 0.053(3) 0.016(2) 0.031(2) 0.012(2)
O1 0.018(3) 0.007(2) 0.019(3) 0.003(2) 0.001(2) 0.003(2)
O2 0.016(3) 0.014(2) 0.014(3) -0.004(2) 0.010(2) -0.002(2)
O3 0.018(3) 0.017(3) 0.012(3) 0.000(2) 0.007(2) -0.001(2)
O4 0.023(3) 0.028(3) 0.026(3) -0.009(2) 0.017(3) -0.012(2)
O5 0.031(3) 0.025(3) 0.024(3) -0.008(2) 0.019(3) -0.010(2)
C1 0.013(4) 0.014(4) 0.018(4) 0.002(3) -0.001(3) 0.001(3)
C2 0.013(4) 0.018(4) 0.018(4) 0.014(3) 0.006(4) 0.007(3)
C3 0.026(5) 0.030(4) 0.034(5) -0.001(4) 0.018(4) -0.012(4)
C4 0.059(7) 0.032(5) 0.042(6) -0.008(4) 0.039(5) -0.020(5)
C5 0.024(5) 0.014(4) 0.018(4) -0.006(3) 0.013(4) -0.001(3)
C6 0.036(5) 0.027(4) 0.040(6) -0.016(4) 0.022(5) -0.006(4)
C7 0.036(6) 0.055(6) 0.014(5) -0.021(4) 0.003(4) -0.016(5)
C8 0.056(14) 0.031(9) 0.052(12) -0.014(9) 0.033(11) -0.011(9)

loop_
_atom_type_symbol
_atom_type_description
_atom_type_scat_dispersion_real
_atom_type_scat_dispersion_imag
_atom_type_scat_source
C C 0.0033 0.0016 'International Tables Vol C Tables 4.2.6.8 and 6.1.1.4'
H H 0.0000 0.0000 'International Tables Vol C Tables 4.2.6.8 and 6.1.1.4'
O O 0.0106 0.0060 'International Tables Vol C Tables 4.2.6.8 and 6.1.1.4'
Ga Ga 0.2307 1.6083 'International Tables Vol C Tables 4.2.6.8 and 6.1.1.4'
Br Br -0.2901 2.4595 'International Tables Vol C Tables 4.2.6.8 and 6.1.1.4'
Cl Cl 0.1484 0.1585 'International Tables Vol C Tables 4.2.6.8 and 6.1.1.4'

loop_
_geom_angle_atom_site_label_1
_geom_angle_atom_site_label_2
_geom_angle_atom_site_label_3
_geom_angle
_geom_angle_site_symmetry_1
_geom_angle_site_symmetry_3
O1 Ga1 O1 82.6(3) 2_655 .
O1 Ga1 O3 96.20(18) 2_655 2_655
O1 Ga1 O3 90.65(18) . 2_655
O1 Ga1 O3 90.65(18) 2_655 .
O1 Ga1 O3 96.20(18) . .
O3 Ga1 O3 170.9(3) 2_655 .
O1 Ga1 O2 95.53(18) 2_655 2_655
O1 Ga1 O2 176.68(19) . 2_655
O3 Ga1 O2 86.80(18) 2_655 2_655
O3 Ga1 O2 86.56(17) . 2_655
O1 Ga1 O2 176.68(19) 2_655 .
O1 Ga1 O2 95.53(18) . .
O3 Ga1 O2 86.56(17) 2_655 .
O3 Ga1 O2 86.80(18) . .
O2 Ga1 O2 86.5(3) 2_655 .
O1 Ga1 Ga2 41.31(13) 2_655 .
O1 Ga1 Ga2 41.31(13) . .
O3 Ga1 Ga2 94.56(13) 2_655 .
O3 Ga1 Ga2 94.55(13) . .
O2 Ga1 Ga2 136.77(13) 2_655 .
O2 Ga1 Ga2 136.78(13) . .
O1 Ga2 O1 84.5(3) 2_655 .
O1 Ga2 Br1 112.17(13) 2_655 2_655
O1 Ga2 Br1 111.97(13) . 2_655
O1 Ga2 Br1 111.98(13) 2_655 .
O1 Ga2 Br1 112.17(13) . .
Br1 Ga2 Br1 118.96(7) 2_655 .
O1 Ga2 Ga1 42.27(13) 2_655 .
O1 Ga2 Ga1 42.27(13) . .
Br1 Ga2 Ga1 120.52(3) 2_655 .
Br1 Ga2 Ga1 120.52(3) . .
O1 Ga3 Br3 110.13(13) . .
O1 Ga3 Br2 106.09(14) . .
Br3 Ga3 Br2 111.22(4) . .
O1 Ga3 Br4 107.09(13) . .
Br3 Ga3 Br4 109.88(4) . .
Br2 Ga3 Br4 112.27(4) . .
C8 Cl1 C8 67.0(11) 2 .
Ga3 O1 Ga2 130.0(2) . .
Ga3 O1 Ga1 133.1(2) . .
Ga2 O1 Ga1 96.4(2) . .
C1 O2 Ga1 131.3(4) . .
C2 O3 Ga1 131.4(4) . .
C1 O4 C3 118.1(5) . .
C2 O5 C4 117.6(6) . .
O2 C1 O4 120.5(6) . .
O2 C1 C5 125.3(6) . .
O4 C1 C5 114.1(6) . .
O3 C2 O5 120.4(6) . .
O3 C2 C5 125.6(6) . .
O5 C2 C5 114.0(6) . .
O4 C3 H3A 109.5 . .
O4 C3 H3B 109.5 . .
H3A C3 H3B 109.5 . .
O4 C3 H3C 109.5 . .
H3A C3 H3C 109.5 . .
H3B C3 H3C 109.5 . .
O5 C4 H4A 109.5 . .
O5 C4 H4B 109.5 . .
H4A C4 H4B 109.5 . .
O5 C4 H4C 109.5 . .
H4A C4 H4C 109.5 . .
H4B C4 H4C 109.5 . .
C1 C5 C2 118.4(6) . .
C1 C5 C7 117.2(6) . .
C2 C5 C7 117.2(6) . .
C1 C5 C6 117.4(6) . .
C2 C5 C6 115.3(6) . .
C7 C5 C6 56.6(5) . .
C7 C6 C5 61.2(5) . .
C7 C6 H6A 117.7 . .
C5 C6 H6A 117.7 . .
C7 C6 H6B 117.7 . .
C5 C6 H6B 117.7 . .
H6A C6 H6B 114.8 . .
C6 C7 C5 62.3(5) . .
C6 C7 H7A 117.5 . .
C5 C7 H7A 117.5 . .
C6 C7 H7B 117.5 . .
C5 C7 H7B 117.5 . .
H7A C7 H7B 114.6 . .
Cl2 C8 Cl1 115.4(8) . .
Cl2 C8 H8A 108.4 . .
Cl1 C8 H8A 108.4 . .
Cl2 C8 H8B 108.4 . .
Cl1 C8 H8B 108.4 . .
H8A C8 H8B 107.5 . .

loop_
_geom_bond_atom_site_label_1
_geom_bond_atom_site_label_2
_geom_bond_distance
_geom_bond_site_symmetry_2
Ga1 O1 1.904(4) 2_655
Ga1 O1 1.904(4) .
Ga1 O3 1.981(4) 2_655
Ga1 O3 1.981(4) .
Ga1 O2 1.992(4) 2_655
Ga1 O2 1.992(4) .
Ga1 Ga2 2.8125(14) .
Ga2 O1 1.868(4) 2_655
Ga2 O1 1.868(4) .
Ga2 Br1 2.2873(9) 2_655
Ga2 Br1 2.2873(9) .
Ga3 O1 1.831(5) .
Ga3 Br3 2.3140(10) .
Ga3 Br2 2.3235(11) .
Ga3 Br4 2.3260(10) .
Cl1 C8 1.779(17) 2
Cl1 C8 1.779(17) .
Cl2 C8 1.760(18) .
O2 C1 1.232(7) .
O3 C2 1.232(8) .
O4 C1 1.307(8) .
O4 C3 1.459(7) .
O5 C2 1.306(7) .
O5 C4 1.453(8) .
C1 C5 1.466(9) .
C2 C5 1.468(9) .
C3 H3A 0.9800 .
C3 H3B 0.9800 .
C3 H3C 0.9800 .
C4 H4A 0.9800 .
C4 H4B 0.9800 .
C4 H4C 0.9800 .
C5 C7 1.545(10) .
C5 C6 1.561(9) .
C6 C7 1.472(11) .
C6 H6A 0.9900 .
C6 H6B 0.9900 .
C7 H7A 0.9900 .
C7 H7B 0.9900 .
C8 H8A 0.9900 .
C8 H8B 0.9900 .

loop_
_geom_torsion_atom_site_label_1
_geom_torsion_atom_site_label_2
_geom_torsion_atom_site_label_3
_geom_torsion_atom_site_label_4
_geom_torsion
_geom_torsion_site_symmetry_1
Br3 Ga3 O1 Ga2 -129.0(3) .
Br2 Ga3 O1 Ga2 110.6(3) .
Br4 Ga3 O1 Ga2 -9.5(3) .
Br3 Ga3 O1 Ga1 60.0(3) .
Br2 Ga3 O1 Ga1 -60.4(3) .
Br4 Ga3 O1 Ga1 179.5(3) .
O1 Ga2 O1 Ga3 -173.4(4) 2_655
Br1 Ga2 O1 Ga3 -61.7(3) 2_655
Br1 Ga2 O1 Ga3 75.0(3) .
Ga1 Ga2 O1 Ga3 -173.4(4) .
O1 Ga2 O1 Ga1 0.000(0) 2_655
Br1 Ga2 O1 Ga1 111.73(14) 2_655
Br1 Ga2 O1 Ga1 -111.53(14) .
Ga1 O2 C1 O4 173.2(4) .
Ga1 O2 C1 C5 -6.3(10) .
C3 O4 C1 O2 0.2(10) .
C3 O4 C1 C5 179.7(6) .
Ga1 O3 C2 O5 179.9(4) .
Ga1 O3 C2 C5 0.2(10) .
C4 O5 C2 O3 0.6(10) .
C4 O5 C2 C5 -179.6(6) .
O2 C1 C5 C2 -4.7(11) .
O4 C1 C5 C2 175.9(6) .
O2 C1 C5 C7 -154.3(7) .
O4 C1 C5 C7 26.2(9) .
O2 C1 C5 C6 141.2(7) .
O4 C1 C5 C6 -38.2(9) .
O3 C2 C5 C1 7.8(11) .
O5 C2 C5 C1 -172.0(6) .
O3 C2 C5 C7 157.4(7) .
O5 C2 C5 C7 -22.4(9) .
O3 C2 C5 C6 -138.8(7) .
O5 C2 C5 C6 41.4(9) .
C1 C5 C6 C7 105.9(8) .
C2 C5 C6 C7 -107.2(7) .
C1 C5 C7 C6 -106.3(7) .
C2 C5 C7 C6 103.6(7) .
C8 Cl1 C8 Cl2 178.5(16) 2
